data_7101818
loop_
_publ_author_name
'Mukhopadhyay, Uday'
'Grunert, C Matthias'
'Kusz, Joachim'
'Reiman, Sergey'
'G\"utlich, P'
'Bernal, Ivan'

_publ_section_title
;
 57Fe M\"ossbauer spectroscopy predicts superstructure for
 K0.08[Cu(II)(N,N'app)Cl]2[Fe(III)(CN)6].0.92H3O.3H2O.
;
_journal_issue 14
_journal_name_full 'Chemical communications (Cambridge, England)'
_journal_page_first 1444
_journal_page_last 1446
_journal_paper_doi 10.1039/b615130b
_journal_year 2007
_chemical_formula_sum 'C26 H63.84 Cl2 Cu2 Fe K0.08 N14 O3.92'
_chemical_formula_weight 892.43
_chemical_name_systematic
;
?
;
_space_group_IT_number 12
_symmetry_cell_setting monoclinic
_symmetry_space_group_name_Hall '-I 2y'
_symmetry_space_group_name_H-M 'I 1 2/m 1'
_atom_sites_solution_hydrogens geom
_atom_sites_solution_primary direct
_atom_sites_solution_secondary difmap
_audit_creation_method SHELXL-97
_cell_angle_alpha 90.00
_cell_angle_beta 103.930(16)
_cell_angle_gamma 90.00
_cell_formula_units_Z 2
_cell_length_a 9.8104(12)
_cell_length_b 13.967(3)
_cell_length_c 14.6291(16)
_cell_measurement_reflns_used 7572
_cell_measurement_temperature 90(2)
_cell_measurement_theta_max 32.64
_cell_measurement_theta_min 4.08
_cell_volume 1945.6(5)
_computing_cell_refinement
;
CrysAlis RED, Oxford Diffraction Ltd.,
Version 1.171.29.2 (release 20-01-2006 CrysAlis171 .NET)
(compiled Jan 20 2006,12:36:28)
;
_computing_data_collection
;
CrysAlis CCD, Oxford Diffraction Ltd.,
Version 1.171.29.2 (release 20-01-2006 CrysAlis171 .NET)
(compiled Jan 20 2006,12:36:28)
;
_computing_data_reduction
;
CrysAlis RED, Oxford Diffraction Ltd.,
Version 1.171.29.2 (release 20-01-2006 CrysAlis171 .NET)
(compiled Jan 20 2006,12:36:28)
;
_computing_molecular_graphics 'PLATON (Spek,2003)'
_computing_publication_material 'SHELXL-97 (Sheldrick, 1997)'
_computing_structure_refinement 'SHELXL-97 (Sheldrick, 1997)'
_computing_structure_solution 'SHELXS-97 (Sheldrick, 1990)'
_diffrn_ambient_temperature 90(2)
_diffrn_detector_area_resol_mean 16.0328
_diffrn_measured_fraction_theta_full 0.989
_diffrn_measured_fraction_theta_max 0.927
_diffrn_measurement_device_type KM4_CCD_Sapphire3
_diffrn_measurement_method \q-scan
_diffrn_radiation_monochromator graphite
_diffrn_radiation_source 'fine-focus sealed tube'
_diffrn_radiation_type MoK\a
_diffrn_radiation_wavelength 0.71073
_diffrn_reflns_av_R_equivalents 0.0338
_diffrn_reflns_av_sigmaI/netI 0.0243
_diffrn_reflns_limit_h_max 14
_diffrn_reflns_limit_h_min -14
_diffrn_reflns_limit_k_max 20
_diffrn_reflns_limit_k_min -20
_diffrn_reflns_limit_l_max 22
_diffrn_reflns_limit_l_min -10
_diffrn_reflns_number 9683
_diffrn_reflns_theta_full 30.00
_diffrn_reflns_theta_max 32.65
_diffrn_reflns_theta_min 4.08
_exptl_absorpt_coefficient_mu 1.648
_exptl_absorpt_correction_type none
_exptl_crystal_colour black
_exptl_crystal_density_diffrn 1.523
_exptl_crystal_density_method 'not measured'
_exptl_crystal_description polyhedron
_exptl_crystal_F_000 937
_exptl_crystal_size_max 0.5
_exptl_crystal_size_mid 0.3
_exptl_crystal_size_min 0.3
_refine_diff_density_max 1.681
_refine_diff_density_min -2.501
_refine_diff_density_rms 0.160
_refine_ls_extinction_method none
_refine_ls_goodness_of_fit_ref 1.142
_refine_ls_hydrogen_treatment constr
_refine_ls_matrix_type full
_refine_ls_number_parameters 123
_refine_ls_number_reflns 3415
_refine_ls_number_restraints 0
_refine_ls_restrained_S_all 1.142
_refine_ls_R_factor_all 0.0636
_refine_ls_R_factor_gt 0.0606
_refine_ls_shift/su_max 0.004
_refine_ls_shift/su_mean 0.000
_refine_ls_structure_factor_coef Fsqd
_refine_ls_weighting_details 'calc w=1/[\s^2^(Fo^2^)+(0.0999P)^2^+9.0157P] where P=(Fo^2^+2Fc^2^)/3'
_refine_ls_weighting_scheme calc
_refine_ls_wR_factor_gt 0.1758
_refine_ls_wR_factor_ref 0.1790
_reflns_number_gt 3109
_reflns_number_total 3415
_reflns_threshold_expression >2sigma(I)
_cod_data_source_file b615130b.txt
_cod_data_source_block ber6_90
_cod_original_sg_symbol_H-M 'I 2/m'
_cod_database_code 7101818

loop_
_symmetry_equiv_pos_as_xyz
'x, y, z'
'-x, y, -z'
'x+1/2, y+1/2, z+1/2'
'-x+1/2, y+1/2, -z+1/2'
'-x, -y, -z'
'x, -y, z'
'-x+1/2, -y+1/2, -z+1/2'
'x+1/2, -y+1/2, z+1/2'

loop_
_atom_site_label
_atom_site_type_symbol
_atom_site_fract_x
_atom_site_fract_y
_atom_site_fract_z
_atom_site_U_iso_or_equiv
_atom_site_adp_type
_atom_site_occupancy
_atom_site_symmetry_multiplicity
_atom_site_calc_flag
_atom_site_refinement_flags
_atom_site_disorder_assembly
_atom_site_disorder_group
Cu2 Cu 0.49790(4) 0.5000 1.18656(3) 0.01202(14) Uani 1 2 d S . .
Cl2 Cl 0.31288(15) 0.5000 1.04096(10) 0.0391(3) Uani 1 2 d S . .
N1 N 0.4113(3) 0.4120(2) 1.2697(2) 0.0327(7) Uani 1 1 d . . .
N2 N 0.6202(3) 0.3991(2) 1.1494(2) 0.0319(6) Uani 1 1 d . . .
H1N H 0.6287 0.4131 1.0896 0.038 Uiso 1 1 calc R . .
H2N H 0.7083 0.4044 1.1889 0.038 Uiso 1 1 calc R . .
C1 C 0.5752(4) 0.2975(3) 1.1503(5) 0.070(2) Uani 1 1 d . . .
H11 H 0.6482 0.2557 1.1350 0.084 Uiso 1 1 calc R . .
H21 H 0.4874 0.2881 1.1010 0.084 Uiso 1 1 calc R . .
C2 C 0.5512(5) 0.2686(3) 1.2439(6) 0.076(2) Uani 1 1 d . . .
H12 H 0.5509 0.1979 1.2479 0.092 Uiso 1 1 calc R . .
H22 H 0.6300 0.2925 1.2945 0.092 Uiso 1 1 calc R . .
C3 C 0.4153(4) 0.3065(4) 1.2602(5) 0.0671(19) Uani 1 1 d . . .
H13 H 0.3375 0.2865 1.2069 0.081 Uiso 1 1 calc R . .
H23 H 0.3989 0.2769 1.3181 0.081 Uiso 1 1 calc R . .
C4 C 0.2633(3) 0.4452(4) 1.2564(2) 0.0409(10) Uani 1 1 d . . .
H14 H 0.2236 0.4209 1.3081 0.049 Uiso 1 1 calc R . .
H24 H 0.2051 0.4209 1.1960 0.049 Uiso 1 1 calc R . .
C8 C 0.4910(4) 0.4451(4) 1.3639(2) 0.0543(14) Uani 1 1 d . . .
H18 H 0.5886 0.4208 1.3771 0.065 Uiso 1 1 calc R . .
H28 H 0.4463 0.4208 1.4132 0.065 Uiso 1 1 calc R . .
Fe1 Fe 0.0000 0.5000 0.5000 0.01186(16) Uani 1 4 d S . .
N3 N -0.2153(3) 0.65641(19) 0.52200(18) 0.0235(5) Uani 1 1 d . . .
N4 N 0.1332(4) 0.5000 0.7153(2) 0.0257(7) Uani 1 2 d S . .
C5 C -0.1340(3) 0.59828(18) 0.51425(17) 0.0165(4) Uani 1 1 d . . .
C6 C 0.0822(4) 0.5000 0.6350(2) 0.0174(6) Uani 1 2 d S . .
OW1 O 0.3439(10) 0.1661(5) 1.4772(7) 0.148(4) Uani 0.92 1 d P A 1
K1 K 0.4078(15) 0.1821(12) 1.4856(10) 0.044(3) Uiso 0.08 1 d P . 2

loop_
_atom_site_aniso_label
_atom_site_aniso_U_11
_atom_site_aniso_U_22
_atom_site_aniso_U_33
_atom_site_aniso_U_23
_atom_site_aniso_U_13
_atom_site_aniso_U_12
Cu2 0.0106(2) 0.0142(2) 0.0112(2) 0.000 0.00251(14) 0.000
Cl2 0.0372(6) 0.0460(7) 0.0361(6) 0.000 0.0128(5) 0.000
N1 0.0153(10) 0.0519(18) 0.0269(12) 0.0243(12) -0.0028(9) -0.0090(11)
N2 0.0153(10) 0.0397(15) 0.0369(14) -0.0221(12) -0.0012(9) 0.0068(10)
C1 0.0228(16) 0.0329(19) 0.131(5) -0.050(3) -0.027(2) 0.0128(15)
C2 0.036(2) 0.0218(17) 0.142(6) 0.026(3) -0.034(3) -0.0056(15)
C3 0.0288(17) 0.047(2) 0.106(4) 0.054(3) -0.022(2) -0.0202(17)
C4 0.0145(11) 0.087(3) 0.0206(12) 0.0196(16) 0.0026(9) -0.0102(15)
C8 0.0204(13) 0.118(4) 0.0193(13) 0.0286(19) -0.0043(11) -0.0135(19)
Fe1 0.0124(3) 0.0119(3) 0.0097(3) 0.000 -0.0003(2) 0.000
N3 0.0240(11) 0.0224(11) 0.0227(10) -0.0024(9) 0.0028(9) 0.0039(9)
N4 0.0256(16) 0.0316(18) 0.0160(14) 0.000 -0.0023(12) 0.000
C5 0.0173(10) 0.0166(10) 0.0142(9) -0.0007(8) 0.0014(8) -0.0005(8)
C6 0.0180(15) 0.0174(14) 0.0150(14) 0.000 0.0008(11) 0.000
OW1 0.141(7) 0.060(4) 0.201(9) -0.048(5) -0.041(6) 0.060(4)

loop_
_atom_type_symbol
_atom_type_description
_atom_type_scat_dispersion_real
_atom_type_scat_dispersion_imag
_atom_type_scat_source
C C 0.0033 0.0016 'International Tables Vol C Tables 4.2.6.8 and 6.1.1.4'
H H 0.0000 0.0000 'International Tables Vol C Tables 4.2.6.8 and 6.1.1.4'
Cl Cl 0.1484 0.1585 'International Tables Vol C Tables 4.2.6.8 and 6.1.1.4'
Cu Cu 0.3201 1.2651 'International Tables Vol C Tables 4.2.6.8 and 6.1.1.4'
Fe Fe 0.3463 0.8444 'International Tables Vol C Tables 4.2.6.8 and 6.1.1.4'
N N 0.0061 0.0033 'International Tables Vol C Tables 4.2.6.8 and 6.1.1.4'
O O 0.0106 0.0060 'International Tables Vol C Tables 4.2.6.8 and 6.1.1.4'
K K 0.2009 0.2494 'International Tables Vol C Tables 4.2.6.8 and 6.1.1.4'

loop_
_geom_angle_atom_site_label_1
_geom_angle_atom_site_label_2
_geom_angle_atom_site_label_3
_geom_angle
_geom_angle_site_symmetry_1
_geom_angle_site_symmetry_3
N2 Cu2 N2 89.1(2) 6_565 .
N2 Cu2 N1 160.09(13) 6_565 .
N2 Cu2 N1 95.75(15) . .
N2 Cu2 N1 95.75(15) 6_565 6_565
N2 Cu2 N1 160.09(13) . 6_565
N1 Cu2 N1 73.6(2) . 6_565
N2 Cu2 Cl2 97.51(8) 6_565 .
N2 Cu2 Cl2 97.51(8) . .
N1 Cu2 Cl2 100.97(8) . .
N1 Cu2 Cl2 100.97(8) 6_565 .
Cu2 Cl2 K1 115.5(3) . 4_557
Cu2 Cl2 K1 115.5(3) . 7_557
K1 Cl2 K1 100.8(6) 4_557 7_557
C3 N1 C8 112.2(3) . .
C3 N1 C4 110.1(3) . .
C8 N1 C4 107.6(3) . .
C3 N1 Cu2 121.0(3) . .
C8 N1 Cu2 99.4(2) . .
C4 N1 Cu2 105.4(2) . .
C1 N2 Cu2 118.0(3) . .
N2 C1 C2 112.1(4) . .
C3 C2 C1 112.9(4) . .
N1 C3 C2 114.1(3) . .
N1 C4 C4 108.1(2) . 6_565
N1 C8 C8 108.1(2) . 6_565
C6 Fe1 C6 180.0 . 5_566
C6 Fe1 C5 90.96(11) . .
C6 Fe1 C5 89.04(11) 5_566 .
C6 Fe1 C5 89.04(11) . 2_556
C6 Fe1 C5 90.96(11) 5_566 2_556
C5 Fe1 C5 90.31(15) . 2_556
C6 Fe1 C5 90.96(11) . 6_565
C6 Fe1 C5 89.04(11) 5_566 6_565
C5 Fe1 C5 89.69(15) . 6_565
C5 Fe1 C5 180.0 2_556 6_565
C6 Fe1 C5 89.04(11) . 5_566
C6 Fe1 C5 90.96(11) 5_566 5_566
C5 Fe1 C5 179.998(1) . 5_566
C5 Fe1 C5 89.69(15) 2_556 5_566
C5 Fe1 C5 90.31(15) 6_565 5_566
C5 N3 K1 170.4(4) . 5_567
N3 C5 Fe1 179.2(2) . .
N4 C6 Fe1 179.0(4) . .
K1 K1 N3 128.8(3) 2_658 5_567
K1 K1 Cl2 129.5(3) 2_658 7_557
N3 K1 Cl2 101.0(4) 5_567 7_557

loop_
_geom_bond_atom_site_label_1
_geom_bond_atom_site_label_2
_geom_bond_distance
_geom_bond_site_symmetry_2
Cu2 N2 2.008(3) 6_565
Cu2 N2 2.008(3) .
Cu2 N1 2.052(3) .
Cu2 N1 2.052(2) 6_565
Cu2 Cl2 2.4434(16) .
Cl2 K1 3.302(15) 4_557
Cl2 K1 3.302(15) 7_557
N1 C3 1.483(7) .
N1 C8 1.484(5) .
N1 C4 1.492(5) .
N2 C1 1.487(6) .
C1 C2 1.500(10) .
C2 C3 1.506(9) .
C4 C4 1.530(10) 6_565
C8 C8 1.534(12) 6_565
Fe1 C6 1.946(3) .
Fe1 C6 1.946(3) 5_566
Fe1 C5 1.947(3) .
Fe1 C5 1.947(3) 2_556
Fe1 C5 1.947(3) 6_565
Fe1 C5 1.947(3) 5_566
N3 C5 1.162(4) .
N3 K1 2.927(16) 5_567
N4 C6 1.160(5) .
K1 K1 1.76(3) 2_658
K1 N3 2.927(16) 5_567
K1 Cl2 3.302(15) 7_557
